data_7056735
loop_
_publ_author_name
'Zhao, Kun'
'Wang, Huimin'
'Sun, Hao'
'Tian, Wen'
'Yang, Shanguang'
'Liu, Jingjing'
'Peng, Jing'
'Wang, Mingliang'

_publ_section_title
;
 Studying the fluorescence conversion in organic charge transfer
 cocrystals of chalcone derivatives and TCNB
;
_journal_name_full 'New Journal of Chemistry'
_journal_paper_doi 10.1039/C7NJ03127K
_journal_year 2017
_chemical_formula_sum 'C30 H17 N2 O'
_chemical_formula_weight 421.45
_chemical_name_systematic
;
 ?
;
_space_group_crystal_system monoclinic
_space_group_IT_number 14
_space_group_name_Hall '-P 2ybc'
_space_group_name_H-M_alt 'P 1 21/c 1'
_symmetry_space_group_name_Hall '-P 2ybc'
_symmetry_space_group_name_H-M 'P 1 21/c 1'
_atom_sites_solution_hydrogens geom
_audit_creation_method SHELXL-2014
_audit_update_record
;
2017-10-11 deposited with the CCDC.
2017-10-20 downloaded from the CCDC.
;
_cell_angle_alpha 90
_cell_angle_beta 99.44(3)
_cell_angle_gamma 90
_cell_formula_units_Z 4
_cell_length_a 11.815(2)
_cell_length_b 10.380(2)
_cell_length_c 17.887(4)
_cell_measurement_reflns_used 3965
_cell_measurement_temperature 293(2)
_cell_measurement_theta_max 25.369
_cell_measurement_theta_min 1.747
_cell_volume 2163.9(8)
_computing_structure_refinement 'SHELXL-2014 (Sheldrick, 2014)'
_diffrn_ambient_temperature 293(2)
_diffrn_measured_fraction_theta_full 1.000
_diffrn_measured_fraction_theta_max 1.000
_diffrn_measurement_device_type 'Rigaku SCXmini diffractometer'
_diffrn_measurement_method CCD_Profile_fitting
_diffrn_radiation_type MoK\a
_diffrn_radiation_wavelength 0.71073
_diffrn_reflns_av_R_equivalents 0.082
_diffrn_reflns_av_unetI/netI 0.0876
_diffrn_reflns_Laue_measured_fraction_full 1.000
_diffrn_reflns_Laue_measured_fraction_max 1.000
_diffrn_reflns_number 3965
_diffrn_reflns_point_group_measured_fraction_full 1.000
_diffrn_reflns_point_group_measured_fraction_max 1.000
_diffrn_reflns_theta_full 25.242
_diffrn_reflns_theta_max 25.369
_diffrn_reflns_theta_min 1.747
_exptl_absorpt_coefficient_mu 0.079
_exptl_crystal_colour Orange
_exptl_crystal_density_diffrn 1.294
_exptl_crystal_description Flake
_exptl_crystal_F_000 876
_exptl_crystal_size_max 0.300
_exptl_crystal_size_mid 0.200
_exptl_crystal_size_min 0.100
_refine_diff_density_max 0.170
_refine_diff_density_min -0.170
_refine_diff_density_rms 0.040
_refine_ls_extinction_method none
_refine_ls_goodness_of_fit_ref 1.006
_refine_ls_hydrogen_treatment constr
_refine_ls_matrix_type full
_refine_ls_number_parameters 298
_refine_ls_number_reflns 3965
_refine_ls_number_restraints 2
_refine_ls_restrained_S_all 1.007
_refine_ls_R_factor_all 0.2000
_refine_ls_R_factor_gt 0.0819
_refine_ls_shift/su_max 0.000
_refine_ls_shift/su_mean 0.000
_refine_ls_structure_factor_coef Fsqd
_refine_ls_weighting_details 'w=1/[\s^2^(Fo^2^)+(0.0742P)^2^] where P=(Fo^2^+2Fc^2^)/3'
_refine_ls_weighting_scheme calc
_refine_ls_wR_factor_gt 0.1596
_refine_ls_wR_factor_ref 0.2059
_reflns_Friedel_coverage 0.000
_reflns_number_gt 1655
_reflns_number_total 3965
_reflns_threshold_expression 'I > 2\s(I)'
_cod_data_source_file c7nj03127k2.cif
_cod_data_source_block Ia
_cod_database_code 7056735
_shelx_space_group_comment
;
The symmetry employed for this shelxl refinement is uniquely defined
by the following loop, which should always be used as a source of
symmetry information in preference to the above space-group names.
They are only intended as comments.
;
_shelx_estimated_absorpt_t_min 0.977
_shelx_estimated_absorpt_t_max 0.992
_shelxl_version_number 2014-3

loop_
_space_group_symop_operation_xyz
'x, y, z'
'-x, y+1/2, -z+1/2'
'-x, -y, -z'
'x, -y-1/2, z-1/2'

loop_
_atom_site_label
_atom_site_type_symbol
_atom_site_fract_x
_atom_site_fract_y
_atom_site_fract_z
_atom_site_U_iso_or_equiv
_atom_site_adp_type
_atom_site_occupancy
_atom_site_site_symmetry_order
_atom_site_calc_flag
_atom_site_refinement_flags_posn
_atom_site_refinement_flags_adp
O O 0.2292(2) 0.6348(4) 0.71140(17) 0.1003(12) Uani 1 1 d . .
C1 C 0.4452(4) 0.5504(5) 0.6937(3) 0.0984(16) Uani 1 1 d . .
H1A H 0.4009 0.5918 0.6530 0.118 Uiso 1 1 calc R U
C2 C 0.5489(5) 0.4980(6) 0.6845(4) 0.1132(19) Uani 1 1 d . .
H2A H 0.5751 0.5068 0.6385 0.136 Uiso 1 1 calc R U
C3 C 0.6128(5) 0.4338(6) 0.7423(5) 0.126(2) Uani 1 1 d . .
H3A H 0.6826 0.3975 0.7360 0.151 Uiso 1 1 calc R U
C4 C 0.5748(4) 0.4224(6) 0.8097(4) 0.126(2) Uani 1 1 d . .
H4A H 0.6179 0.3771 0.8493 0.151 Uiso 1 1 calc R U
C5 C 0.4723(4) 0.4781(5) 0.8190(3) 0.1012(17) Uani 1 1 d . .
H5A H 0.4476 0.4716 0.8657 0.121 Uiso 1 1 calc R U
C6 C 0.4056(3) 0.5433(4) 0.7607(2) 0.0684(12) Uani 1 1 d . .
C7 C 0.2941(4) 0.5976(5) 0.7688(2) 0.0726(12) Uani 1 1 d . .
C8 C 0.2576(4) 0.6083(4) 0.8428(2) 0.0716(12) Uani 1 1 d . .
H8A H 0.3122 0.5958 0.8859 0.086 Uiso 1 1 calc R U
C9 C 0.1519(3) 0.6348(4) 0.8517(2) 0.0642(11) Uani 1 1 d . U
H9A H 0.1010 0.6496 0.8071 0.077 Uiso 1 1 calc R U
C10 C 0.1029(3) 0.6443(4) 0.9203(2) 0.0574(10) Uani 1 1 d . U
C11 C 0.1712(3) 0.6318(4) 0.9913(2) 0.0671(11) Uani 1 1 d . .
H11A H 0.2489 0.6144 0.9934 0.080 Uiso 1 1 calc R U
C12 C 0.1299(4) 0.6436(4) 1.0577(2) 0.0719(12) Uani 1 1 d . .
H12A H 0.1802 0.6344 1.1031 0.086 Uiso 1 1 calc R U
C13 C 0.0158(4) 0.6688(4) 1.0598(2) 0.0612(10) Uani 1 1 d . .
C14 C -0.0581(3) 0.6801(3) 0.9888(2) 0.0578(10) Uani 1 1 d . .
C15 C -0.0145(3) 0.6691(3) 0.91988(19) 0.0531(9) Uani 1 1 d . .
C16 C -0.0310(5) 0.6807(4) 1.1274(2) 0.0798(13) Uani 1 1 d . .
H16A H 0.0171 0.6723 1.1738 0.096 Uiso 1 1 calc R U
C17 C -0.1422(5) 0.7037(4) 1.1262(3) 0.0889(15) Uani 1 1 d . .
H17A H -0.1699 0.7111 1.1717 0.107 Uiso 1 1 calc R U
C18 C -0.2200(4) 0.7173(4) 1.0565(3) 0.0778(13) Uani 1 1 d . .
C19 C -0.1761(4) 0.7053(4) 0.9880(2) 0.0665(11) Uani 1 1 d . U
C20 C -0.3362(6) 0.7427(5) 1.0556(4) 0.111(2) Uani 1 1 d . .
H20A H -0.3646 0.7518 1.1008 0.134 Uiso 1 1 calc R U
C21 C -0.4082(5) 0.7541(6) 0.9878(5) 0.123(2) Uani 1 1 d . .
H21A H -0.4858 0.7702 0.9874 0.148 Uiso 1 1 calc R U
C22 C -0.3676(4) 0.7421(5) 0.9198(4) 0.1044(17) Uani 1 1 d . .
H22A H -0.4182 0.7497 0.8744 0.125 Uiso 1 1 calc R U
C23 C -0.2535(4) 0.7191(4) 0.9187(3) 0.0758(13) Uani 1 1 d . U
C24 C -0.2063(4) 0.7057(4) 0.8510(2) 0.0766(13) Uani 1 1 d . .
H24A H -0.2553 0.7124 0.8049 0.092 Uiso 1 1 calc R U
C25 C -0.0951(4) 0.6841(4) 0.8503(2) 0.0716(12) Uani 1 1 d . .
H25A H -0.0690 0.6785 0.8041 0.086 Uiso 1 1 calc R U
C26 C 0.2314(4) 0.5604(4) 0.4906(2) 0.0709(12) Uani 1 1 d . .
C27 C 0.1135(3) 0.5283(3) 0.4963(2) 0.0522(9) Uani 1 1 d . .
C28 C 0.0775(3) 0.5161(3) 0.5659(2) 0.0568(10) Uani 1 1 d . .
H28A H 0.1301 0.5265 0.6103 0.068 Uiso 1 1 calc R U
C29 C -0.0341(3) 0.4891(3) 0.5699(2) 0.0519(9) Uani 1 1 d . .
C30 C -0.0679(4) 0.4757(4) 0.6431(2) 0.0664(11) Uani 1 1 d . .
N1 N 0.3230(3) 0.5819(4) 0.4858(2) 0.1033(14) Uani 1 1 d . .
N2 N -0.0958(3) 0.4632(4) 0.7009(2) 0.0930(13) Uani 1 1 d . .

loop_
_atom_site_aniso_label
_atom_site_aniso_U_11
_atom_site_aniso_U_22
_atom_site_aniso_U_33
_atom_site_aniso_U_23
_atom_site_aniso_U_13
_atom_site_aniso_U_12
O 0.084(2) 0.143(3) 0.0695(19) -0.013(2) 0.0003(17) 0.005(2)
C1 0.094(4) 0.109(4) 0.100(4) -0.018(3) 0.038(3) 0.005(3)
C2 0.113(5) 0.098(5) 0.141(5) -0.024(4) 0.056(4) -0.008(4)
C3 0.081(4) 0.111(5) 0.197(7) -0.007(5) 0.060(4) 0.009(4)
C4 0.075(4) 0.134(6) 0.174(6) 0.023(5) 0.034(4) 0.029(4)
C5 0.082(3) 0.116(5) 0.108(4) 0.013(3) 0.021(3) 0.014(3)
C6 0.059(3) 0.073(3) 0.078(3) -0.011(2) 0.025(2) -0.014(2)
C7 0.059(3) 0.088(3) 0.071(3) -0.013(3) 0.012(2) -0.013(3)
C8 0.064(3) 0.081(3) 0.067(3) -0.003(2) 0.001(2) 0.007(2)
C9 0.067(3) 0.057(3) 0.065(3) -0.002(2) -0.002(2) 0.000(2)
C10 0.069(3) 0.049(2) 0.053(2) -0.0068(18) 0.0074(19) -0.005(2)
C11 0.068(3) 0.062(3) 0.069(3) -0.003(2) 0.005(2) 0.004(2)
C12 0.073(3) 0.065(3) 0.073(3) 0.005(2) -0.004(2) -0.001(2)
C13 0.078(3) 0.045(2) 0.059(2) 0.0022(19) 0.007(2) -0.009(2)
C14 0.067(3) 0.038(2) 0.068(3) -0.0040(18) 0.011(2) -0.0071(19)
C15 0.062(2) 0.042(2) 0.056(2) -0.0007(17) 0.0101(19) -0.0026(19)
C16 0.114(4) 0.062(3) 0.066(3) 0.003(2) 0.022(3) -0.013(3)
C17 0.133(4) 0.065(3) 0.079(3) -0.010(3) 0.048(4) -0.012(3)
C18 0.099(4) 0.055(3) 0.089(3) -0.012(2) 0.044(3) -0.013(3)
C19 0.073(3) 0.046(2) 0.083(3) -0.004(2) 0.017(2) -0.006(2)
C20 0.115(5) 0.069(4) 0.168(6) -0.007(4) 0.077(4) -0.001(4)
C21 0.083(4) 0.098(5) 0.198(7) -0.005(5) 0.050(5) 0.004(4)
C22 0.076(4) 0.100(4) 0.138(5) -0.008(4) 0.020(3) 0.011(3)
C23 0.052(3) 0.063(3) 0.116(4) -0.012(3) 0.024(3) -0.004(2)
C24 0.070(3) 0.073(3) 0.082(3) -0.004(2) -0.001(2) 0.014(2)
C25 0.075(3) 0.075(3) 0.064(3) -0.005(2) 0.008(2) 0.000(2)
C26 0.050(2) 0.082(3) 0.080(3) 0.002(2) 0.008(2) 0.006(2)
C27 0.053(2) 0.039(2) 0.062(2) -0.0005(18) 0.0020(19) 0.0002(18)
C28 0.071(3) 0.047(2) 0.050(2) 0.0012(18) 0.0029(19) 0.004(2)
C29 0.058(2) 0.041(2) 0.061(2) -0.0018(17) 0.0214(18) 0.0014(18)
C30 0.086(3) 0.055(3) 0.058(2) 0.000(2) 0.011(2) 0.007(2)
N1 0.062(2) 0.119(4) 0.132(4) -0.001(3) 0.028(2) 0.002(3)
N2 0.131(4) 0.088(3) 0.065(2) 0.002(2) 0.032(2) 0.002(2)

loop_
_atom_type_symbol
_atom_type_description
_atom_type_scat_dispersion_real
_atom_type_scat_dispersion_imag
_atom_type_scat_source
C C 0.0033 0.0016 'International Tables Vol C Tables 4.2.6.8 and 6.1.1.4'
H H 0.0000 0.0000 'International Tables Vol C Tables 4.2.6.8 and 6.1.1.4'
N N 0.0061 0.0033 'International Tables Vol C Tables 4.2.6.8 and 6.1.1.4'
O O 0.0106 0.0060 'International Tables Vol C Tables 4.2.6.8 and 6.1.1.4'

loop_
_geom_angle_atom_site_label_1
_geom_angle_atom_site_label_2
_geom_angle_atom_site_label_3
_geom_angle
_geom_angle_site_symmetry_1
_geom_angle_site_symmetry_3
C6 C1 C2 121.8(5) . .
C6 C1 H1A 119.1 . .
C2 C1 H1A 119.1 . .
C3 C2 C1 120.0(6) . .
C3 C2 H2A 120.0 . .
C1 C2 H2A 120.0 . .
C2 C3 C4 119.8(6) . .
C2 C3 H3A 120.1 . .
C4 C3 H3A 120.1 . .
C3 C4 C5 119.8(6) . .
C3 C4 H4A 120.1 . .
C5 C4 H4A 120.1 . .
C4 C5 C6 121.3(5) . .
C4 C5 H5A 119.4 . .
C6 C5 H5A 119.4 . .
C1 C6 C5 117.2(5) . .
C1 C6 C7 120.9(5) . .
C5 C6 C7 121.8(4) . .
O C7 C6 118.9(4) . .
O C7 C8 119.5(4) . .
C6 C7 C8 121.6(4) . .
C9 C8 C7 123.5(4) . .
C9 C8 H8A 118.2 . .
C7 C8 H8A 118.2 . .
C8 C9 C10 129.7(4) . .
C8 C9 H9A 115.1 . .
C10 C9 H9A 115.1 . .
C11 C10 C15 116.3(3) . .
C11 C10 C9 121.0(4) . .
C15 C10 C9 122.7(4) . .
C12 C11 C10 123.3(4) . .
C12 C11 H11A 118.4 . .
C10 C11 H11A 118.4 . .
C11 C12 C13 122.2(4) . .
C11 C12 H12A 118.9 . .
C13 C12 H12A 118.9 . .
C12 C13 C16 124.1(4) . .
C12 C13 C14 116.8(4) . .
C16 C13 C14 119.1(4) . .
C19 C14 C15 120.3(4) . .
C19 C14 C13 118.9(4) . .
C15 C14 C13 120.8(4) . .
C10 C15 C14 120.6(3) . .
C10 C15 C25 122.2(3) . .
C14 C15 C25 117.2(3) . .
C17 C16 C13 121.6(5) . .
C17 C16 H16A 119.2 . .
C13 C16 H16A 119.2 . .
C16 C17 C18 121.6(4) . .
C16 C17 H17A 119.2 . .
C18 C17 H17A 119.2 . .
C20 C18 C19 120.5(5) . .
C20 C18 C17 121.3(5) . .
C19 C18 C17 118.2(5) . .
C18 C19 C14 120.6(4) . .
C18 C19 C23 118.2(4) . .
C14 C19 C23 121.2(4) . .
C21 C20 C18 119.6(6) . .
C21 C20 H20A 120.2 . .
C18 C20 H20A 120.2 . .
C20 C21 C22 121.1(6) . .
C20 C21 H21A 119.5 . .
C22 C21 H21A 119.5 . .
C23 C22 C21 120.8(6) . .
C23 C22 H22A 119.6 . .
C21 C22 H22A 119.6 . .
C22 C23 C24 123.7(5) . .
C22 C23 C19 119.8(5) . .
C24 C23 C19 116.5(4) . .
C25 C24 C23 123.3(4) . .
C25 C24 H24A 118.3 . .
C23 C24 H24A 118.3 . .
C24 C25 C15 121.3(4) . .
C24 C25 H25A 119.3 . .
C15 C25 H25A 119.3 . .
N1 C26 C27 178.1(5) . .
C28 C27 C29 119.2(3) . 3_566
C28 C27 C26 121.5(3) . .
C29 C27 C26 119.3(3) 3_566 .
C29 C28 C27 120.5(3) . .
C29 C28 H28A 119.7 . .
C27 C28 H28A 119.7 . .
C28 C29 C27 120.3(3) . 3_566
C28 C29 C30 118.9(4) . .
C27 C29 C30 120.8(3) 3_566 .
N2 C30 C29 178.8(5) . .

loop_
_geom_bond_atom_site_label_1
_geom_bond_atom_site_label_2
_geom_bond_distance
_geom_bond_site_symmetry_2
O C7 1.238(5) .
C1 C6 1.357(5) .
C1 C2 1.375(6) .
C1 H1A 0.9300 .
C2 C3 1.353(7) .
C2 H2A 0.9300 .
C3 C4 1.358(7) .
C3 H3A 0.9300 .
C4 C5 1.377(6) .
C4 H4A 0.9300 .
C5 C6 1.378(6) .
C5 H5A 0.9300 .
C6 C7 1.462(5) .
C7 C8 1.462(5) .
C8 C9 1.313(5) .
C8 H8A 0.9300 .
C9 C10 1.443(5) .
C9 H9A 0.9300 .
C10 C11 1.395(5) .
C10 C15 1.410(5) .
C11 C12 1.361(5) .
C11 H11A 0.9300 .
C12 C13 1.380(5) .
C12 H12A 0.9300 .
C13 C16 1.415(5) .
C13 C14 1.423(5) .
C14 C19 1.416(5) .
C14 C15 1.416(5) .
C15 C25 1.446(5) .
C16 C17 1.332(6) .
C16 H16A 0.9300 .
C17 C18 1.429(6) .
C17 H17A 0.9300 .
C18 C20 1.396(6) .
C18 C19 1.412(5) .
C19 C23 1.423(5) .
C20 C21 1.367(7) .
C20 H20A 0.9300 .
C21 C22 1.384(7) .
C21 H21A 0.9300 .
C22 C23 1.372(5) .
C22 H22A 0.9300 .
C23 C24 1.420(5) .
C24 C25 1.335(5) .
C24 H24A 0.9300 .
C25 H25A 0.9300 .
C26 N1 1.122(4) .
C26 C27 1.452(5) .
C27 C28 1.386(5) .
C27 C29 1.396(5) 3_566
C28 C29 1.361(5) .
C28 H28A 0.9300 .
C29 C27 1.396(5) 3_566
C29 C30 1.438(5) .
C30 N2 1.143(4) .

loop_
_geom_torsion_atom_site_label_1
_geom_torsion_atom_site_label_2
_geom_torsion_atom_site_label_3
_geom_torsion_atom_site_label_4
_geom_torsion
_geom_torsion_site_symmetry_1
_geom_torsion_site_symmetry_4
C6 C1 C2 C3 2.1(9) . .
C1 C2 C3 C4 -0.7(10) . .
C2 C3 C4 C5 -1.1(10) . .
C3 C4 C5 C6 1.5(9) . .
C2 C1 C6 C5 -1.7(7) . .
C2 C1 C6 C7 -178.9(4) . .
C4 C5 C6 C1 -0.1(8) . .
C4 C5 C6 C7 177.1(5) . .
C1 C6 C7 O 9.6(7) . .
C5 C6 C7 O -167.4(5) . .
C1 C6 C7 C8 -170.6(4) . .
C5 C6 C7 C8 12.4(7) . .
O C7 C8 C9 12.2(7) . .
C6 C7 C8 C9 -167.6(4) . .
C7 C8 C9 C10 177.8(4) . .
C8 C9 C10 C11 3.8(7) . .
C8 C9 C10 C15 -177.6(4) . .
C15 C10 C11 C12 -0.7(6) . .
C9 C10 C11 C12 178.0(4) . .
C10 C11 C12 C13 0.2(7) . .
C11 C12 C13 C16 179.4(4) . .
C11 C12 C13 C14 0.9(6) . .
C12 C13 C14 C19 179.7(4) . .
C16 C13 C14 C19 1.1(5) . .
C12 C13 C14 C15 -1.6(5) . .
C16 C13 C14 C15 179.9(3) . .
C11 C10 C15 C14 0.0(5) . .
C9 C10 C15 C14 -178.7(3) . .
C11 C10 C15 C25 -179.9(4) . .
C9 C10 C15 C25 1.4(6) . .
C19 C14 C15 C10 179.9(3) . .
C13 C14 C15 C10 1.1(5) . .
C19 C14 C15 C25 -0.2(5) . .
C13 C14 C15 C25 -178.9(3) . .
C12 C13 C16 C17 -179.2(4) . .
C14 C13 C16 C17 -0.8(6) . .
C13 C16 C17 C18 0.1(7) . .
C16 C17 C18 C20 -179.3(4) . .
C16 C17 C18 C19 0.2(7) . .
C20 C18 C19 C14 179.7(4) . .
C17 C18 C19 C14 0.2(6) . .
C20 C18 C19 C23 -0.4(6) . .
C17 C18 C19 C23 -179.9(4) . .
C15 C14 C19 C18 -179.6(4) . .
C13 C14 C19 C18 -0.8(5) . .
C15 C14 C19 C23 0.5(6) . .
C13 C14 C19 C23 179.2(4) . .
C19 C18 C20 C21 1.0(8) . .
C17 C18 C20 C21 -179.5(5) . .
C18 C20 C21 C22 -0.6(9) . .
C20 C21 C22 C23 -0.4(9) . .
C21 C22 C23 C24 180.0(5) . .
C21 C22 C23 C19 1.0(8) . .
C18 C19 C23 C22 -0.6(6) . .
C14 C19 C23 C22 179.3(4) . .
C18 C19 C23 C24 -179.6(4) . .
C14 C19 C23 C24 0.3(6) . .
C22 C23 C24 C25 179.6(5) . .
C19 C23 C24 C25 -1.4(7) . .
C23 C24 C25 C15 1.7(7) . .
C10 C15 C25 C24 179.0(4) . .
C14 C15 C25 C24 -0.9(6) . .
C29 C27 C28 C29 -0.8(6) 3_566 .
C26 C27 C28 C29 178.3(4) . .
C27 C28 C29 C27 0.8(6) . 3_566
C27 C28 C29 C30 179.3(3) . .
